data_7007488
loop_
_publ_author_name
'Chen, Chun-Long'
'Ellsworth, Joseph M.'
'Goforth, Andrea M.'
'Smith, Mark D.'
'Su, Cheng-Yong'
'Zur Loye, Hans-Conrad'

_publ_section_title
;
 A new 2-carboxylate-substituted 4,4'-bipyridine ligand: coordination
 chemistry of 4,4'-bipyridine-2-carboxylic acid and its synthetic
 intermediate 2-methyl-4,4'-bipyridine.
;
_journal_issue 44
_journal_name_full 'Dalton transactions (Cambridge, England : 2003)'
_journal_page_first 5278
_journal_page_last 5286
_journal_paper_doi 10.1039/b606280f
_journal_year 2006
_chemical_formula_moiety 'C22 H18 Mn N4 O6, 2(H2 O)'
_chemical_formula_sum 'C22 H22 Mn N4 O8'
_chemical_formula_weight 525.38
_chemical_name_systematic
;
?
;
_space_group_IT_number 15
_symmetry_cell_setting monoclinic
_symmetry_space_group_name_Hall '-I 2ya'
_symmetry_space_group_name_H-M 'I 1 2/a 1'
_atom_sites_solution_hydrogens mixed
_atom_sites_solution_primary direct
_atom_sites_solution_secondary difmap
_audit_creation_method SHELXL-97
_cell_angle_alpha 90.00
_cell_angle_beta 93.3050(10)
_cell_angle_gamma 90.00
_cell_formula_units_Z 4
_cell_length_a 19.3775(10)
_cell_length_b 7.6358(4)
_cell_length_c 15.1202(7)
_cell_measurement_reflns_used 7099
_cell_measurement_temperature 150(1)
_cell_measurement_theta_max 26.357
_cell_measurement_theta_min 2.698
_cell_volume 2233.50(19)
_computing_cell_refinement 'SAINT+ NT V6.22 (Bruker, 2001)'
_computing_data_collection 'SMART NT V5.625 (Bruker, 1998)'
_computing_data_reduction 'SAINT+ NT V6.22'
_computing_molecular_graphics 'SHELXTL V6.1 (Sheldrick, 2000)'
_computing_publication_material 'SHELXTL V6.1'
_computing_structure_refinement 'SHELXL-97 (Sheldrick, 1997)'
_computing_structure_solution 'SHELXS-97 (Sheldrick, 1990)'
_diffrn_ambient_temperature 150(1)
_diffrn_measured_fraction_theta_full 0.998
_diffrn_measured_fraction_theta_max 0.998
_diffrn_measurement_device_type 'Bruker SMART APEX CCD diffractometer'
_diffrn_measurement_method 'omega scans'
_diffrn_radiation_monochromator graphite
_diffrn_radiation_source 'fine-focus sealed tube'
_diffrn_radiation_type MoK\a
_diffrn_radiation_wavelength 0.71073
_diffrn_reflns_av_R_equivalents 0.0482
_diffrn_reflns_av_sigmaI/netI 0.0319
_diffrn_reflns_limit_h_max 24
_diffrn_reflns_limit_h_min -24
_diffrn_reflns_limit_k_max 9
_diffrn_reflns_limit_k_min -9
_diffrn_reflns_limit_l_max 18
_diffrn_reflns_limit_l_min -18
_diffrn_reflns_number 11586
_diffrn_reflns_theta_full 26.37
_diffrn_reflns_theta_max 26.37
_diffrn_reflns_theta_min 2.11
_diffrn_standards_decay_% 0
_exptl_absorpt_coefficient_mu 0.649
_exptl_absorpt_correction_type none
_exptl_crystal_colour yellow
_exptl_crystal_density_diffrn 1.562
_exptl_crystal_density_method 'not measured'
_exptl_crystal_description prism
_exptl_crystal_F_000 1084
_exptl_crystal_size_max 0.36
_exptl_crystal_size_mid 0.25
_exptl_crystal_size_min 0.10
_refine_diff_density_max 0.321
_refine_diff_density_min -0.196
_refine_diff_density_rms 0.058
_refine_ls_extinction_method none
_refine_ls_goodness_of_fit_ref 1.045
_refine_ls_hydrogen_treatment mixed
_refine_ls_matrix_type full
_refine_ls_number_parameters 182
_refine_ls_number_reflns 2292
_refine_ls_number_restraints 6
_refine_ls_restrained_S_all 1.044
_refine_ls_R_factor_all 0.0391
_refine_ls_R_factor_gt 0.0344
_refine_ls_shift/su_max 0.000
_refine_ls_shift/su_mean 0.000
_refine_ls_structure_factor_coef Fsqd
_refine_ls_weighting_details 'calc w=1/[\s^2^(Fo^2^)+(0.0493P)^2^+0.6720P] where P=(Fo^2^+2Fc^2^)/3'
_refine_ls_weighting_scheme calc
_refine_ls_wR_factor_gt 0.0833
_refine_ls_wR_factor_ref 0.0860
_reflns_number_gt 2060
_reflns_number_total 2292
_reflns_threshold_expression >2sigma(I)
_cod_data_source_file b606280f.txt
_cod_data_source_block mn44coot
_cod_depositor_comments
;
The following automatic conversions were performed:
'_symmetry_cell_setting' value 'Monoclinic' changed to 'monoclinic'
according to '/home/saulius/struct/CIF-dictionaries/cif_core.dic'
dictionary named 'cif_core.dic' version 2.4.1 from 2010-06-29.

Automatic conversion script
Id: cif_fix_enum 1527 2010-12-29 10:47:43Z saulius 
;
_cod_original_sg_symbol_H-M 'I 2/a'
_cod_database_code 7007488

loop_
_symmetry_equiv_pos_as_xyz
'x, y, z'
'-x+1/2, y, -z'
'x+1/2, y+1/2, z+1/2'
'-x+1, y+1/2, -z+1/2'
'-x, -y, -z'
'x-1/2, -y, z'
'-x+1/2, -y+1/2, -z+1/2'
'x, -y+1/2, z+1/2'

loop_
_atom_site_label
_atom_site_type_symbol
_atom_site_fract_x
_atom_site_fract_y
_atom_site_fract_z
_atom_site_U_iso_or_equiv
_atom_site_adp_type
_atom_site_occupancy
_atom_site_symmetry_multiplicity
_atom_site_calc_flag
_atom_site_refinement_flags
_atom_site_disorder_assembly
_atom_site_disorder_group
Mn1 Mn 0.2500 0.30503(5) 0.5000 0.02257(13) Uani 1 2 d S . .
C1 C 0.33547(9) 0.2023(2) 0.34549(11) 0.0218(4) Uani 1 1 d . . .
C2 C 0.38400(9) 0.2037(2) 0.28171(11) 0.0228(4) Uani 1 1 d . . .
H2 H 0.3739 0.1503 0.2257 0.023(5) Uiso 1 1 calc R . .
C3 C 0.44748(9) 0.2838(2) 0.30041(11) 0.0237(4) Uani 1 1 d . . .
C4 C 0.45928(9) 0.3619(2) 0.38295(12) 0.0289(4) Uani 1 1 d . . .
H4 H 0.5026 0.4147 0.3989 0.037(5) Uiso 1 1 calc R . .
C5 C 0.40714(9) 0.3618(2) 0.44150(12) 0.0294(4) Uani 1 1 d . . .
H5 H 0.4149 0.4202 0.4967 0.030(5) Uiso 1 1 calc R . .
C6 C 0.26701(9) 0.1064(2) 0.33154(11) 0.0224(4) Uani 1 1 d . . .
C7 C 0.61837(10) 0.2534(2) 0.19476(13) 0.0298(4) Uani 1 1 d . . .
H7 H 0.6648 0.2236 0.2118 0.024(5) Uiso 1 1 calc R . .
C8 C 0.56977(9) 0.2485(2) 0.25852(12) 0.0279(4) Uani 1 1 d . . .
H8 H 0.5831 0.2188 0.3181 0.027(5) Uiso 1 1 calc R . .
C9 C 0.50127(9) 0.2876(2) 0.23419(12) 0.0245(4) Uani 1 1 d . . .
C10 C 0.48433(10) 0.3306(2) 0.14632(12) 0.0283(4) Uani 1 1 d . . .
H10 H 0.4380 0.3560 0.1267 0.024(5) Uiso 1 1 calc R . .
C11 C 0.53710(10) 0.3353(2) 0.08795(13) 0.0314(4) Uani 1 1 d . . .
H11 H 0.5255 0.3670 0.0282 0.036(5) Uiso 1 1 calc R . .
N1 N 0.34627(8) 0.28326(18) 0.42410(9) 0.0237(3) Uani 1 1 d . . .
N2 N 0.60304(8) 0.2980(2) 0.11059(11) 0.0312(4) Uani 1 1 d . . .
O1 O 0.22685(6) 0.11722(16) 0.39515(8) 0.0268(3) Uani 1 1 d . . .
O2 O 0.25509(6) 0.02407(16) 0.26193(7) 0.0269(3) Uani 1 1 d . . .
O3 O 0.20491(8) 0.49890(18) 0.40918(9) 0.0345(3) Uani 1 1 d D . .
H3A H 0.1984(15) 0.600(2) 0.4227(18) 0.070(9) Uiso 1 1 d D . .
H3B H 0.2153(11) 0.499(3) 0.3590(10) 0.041(6) Uiso 1 1 d D . .
O4 O 0.15948(7) 0.81736(17) 0.44599(10) 0.0328(3) Uani 1 1 d D . .
H4A H 0.1805(11) 0.904(2) 0.4332(15) 0.049(7) Uiso 1 1 d D . .
H4B H 0.1562(14) 0.824(3) 0.4987(10) 0.057(8) Uiso 1 1 d D . .

loop_
_atom_site_aniso_label
_atom_site_aniso_U_11
_atom_site_aniso_U_22
_atom_site_aniso_U_33
_atom_site_aniso_U_23
_atom_site_aniso_U_13
_atom_site_aniso_U_12
Mn1 0.0285(2) 0.0238(2) 0.0161(2) 0.000 0.00778(14) 0.000
C1 0.0254(9) 0.0209(8) 0.0194(8) 0.0026(6) 0.0035(6) 0.0036(7)
C2 0.0277(9) 0.0229(8) 0.0183(8) 0.0008(6) 0.0044(7) 0.0033(7)
C3 0.0274(9) 0.0221(8) 0.0219(9) 0.0031(7) 0.0047(7) 0.0021(7)
C4 0.0281(9) 0.0324(9) 0.0262(9) -0.0013(8) 0.0022(7) -0.0050(8)
C5 0.0343(10) 0.0339(9) 0.0200(9) -0.0044(7) 0.0011(7) -0.0020(8)
C6 0.0274(9) 0.0214(8) 0.0188(8) 0.0028(7) 0.0040(7) 0.0028(7)
C7 0.0245(9) 0.0288(9) 0.0364(11) -0.0017(8) 0.0056(8) -0.0037(7)
C8 0.0278(9) 0.0271(9) 0.0290(10) -0.0003(7) 0.0030(7) -0.0039(7)
C9 0.0279(9) 0.0214(9) 0.0248(9) -0.0011(7) 0.0064(7) -0.0027(7)
C10 0.0286(9) 0.0295(9) 0.0271(9) 0.0002(7) 0.0042(7) 0.0010(7)
C11 0.0400(11) 0.0299(10) 0.0250(10) 0.0011(7) 0.0077(8) -0.0016(8)
N1 0.0292(8) 0.0250(7) 0.0171(7) 0.0000(6) 0.0039(6) 0.0016(6)
N2 0.0325(8) 0.0284(8) 0.0339(9) -0.0031(7) 0.0119(7) -0.0043(7)
O1 0.0311(6) 0.0285(6) 0.0220(6) -0.0031(5) 0.0110(5) -0.0047(5)
O2 0.0284(6) 0.0321(6) 0.0206(6) -0.0052(5) 0.0048(5) -0.0026(5)
O3 0.0550(9) 0.0306(7) 0.0189(7) 0.0023(6) 0.0101(6) 0.0104(7)
O4 0.0416(8) 0.0292(7) 0.0289(8) -0.0028(6) 0.0116(6) -0.0067(6)

loop_
_atom_type_symbol
_atom_type_description
_atom_type_scat_dispersion_real
_atom_type_scat_dispersion_imag
_atom_type_scat_source
C C 0.0033 0.0016 'International Tables Vol C Tables 4.2.6.8 and 6.1.1.4'
H H 0.0000 0.0000 'International Tables Vol C Tables 4.2.6.8 and 6.1.1.4'
N N 0.0061 0.0033 'International Tables Vol C Tables 4.2.6.8 and 6.1.1.4'
O O 0.0106 0.0060 'International Tables Vol C Tables 4.2.6.8 and 6.1.1.4'
Mn Mn 0.3368 0.7283 'International Tables Vol C Tables 4.2.6.8 and 6.1.1.4'

loop_
_geom_angle_atom_site_label_1
_geom_angle_atom_site_label_2
_geom_angle_atom_site_label_3
_geom_angle
_geom_angle_site_symmetry_1
_geom_angle_site_symmetry_3
_geom_angle_publ_flag
O1 Mn1 O1 97.05(7) . 2_556 ?
O1 Mn1 O3 85.96(5) . . ?
O1 Mn1 O3 167.06(5) 2_556 . ?
O1 Mn1 O3 167.07(5) . 2_556 ?
O1 Mn1 O3 85.96(5) 2_556 2_556 ?
O3 Mn1 O3 93.90(8) . 2_556 ?
O1 Mn1 N1 100.46(5) . 2_556 ?
O1 Mn1 N1 73.78(5) 2_556 2_556 ?
O3 Mn1 N1 93.31(5) . 2_556 ?
O3 Mn1 N1 92.46(5) 2_556 2_556 ?
O1 Mn1 N1 73.78(5) . . ?
O1 Mn1 N1 100.46(5) 2_556 . ?
O3 Mn1 N1 92.47(5) . . ?
O3 Mn1 N1 93.31(5) 2_556 . ?
N1 Mn1 N1 171.53(7) 2_556 . ?
N1 C1 C2 122.31(16) . . ?
N1 C1 C6 115.73(14) . . ?
C2 C1 C6 121.96(15) . . ?
C1 C2 C3 119.39(16) . . ?
C1 C2 H2 120.3 . . ?
C3 C2 H2 120.3 . . ?
C2 C3 C4 118.02(16) . . ?
C2 C3 C9 121.26(15) . . ?
C4 C3 C9 120.72(16) . . ?
C5 C4 C3 119.12(16) . . ?
C5 C4 H4 120.4 . . ?
C3 C4 H4 120.4 . . ?
N1 C5 C4 122.97(16) . . ?
N1 C5 H5 118.5 . . ?
C4 C5 H5 118.5 . . ?
O2 C6 O1 125.69(16) . . ?
O2 C6 C1 118.82(14) . . ?
O1 C6 C1 115.48(14) . . ?
N2 C7 C8 123.18(17) . . ?
N2 C7 H7 118.4 . . ?
C8 C7 H7 118.4 . . ?
C7 C8 C9 119.15(17) . . ?
C7 C8 H8 120.4 . . ?
C9 C8 H8 120.4 . . ?
C8 C9 C10 118.25(16) . . ?
C8 C9 C3 120.92(16) . . ?
C10 C9 C3 120.83(16) . . ?
C11 C10 C9 118.15(17) . . ?
C11 C10 H10 120.9 . . ?
C9 C10 H10 120.9 . . ?
N2 C11 C10 124.09(18) . . ?
N2 C11 H11 118.0 . . ?
C10 C11 H11 118.0 . . ?
C5 N1 C1 118.08(14) . . ?
C5 N1 Mn1 127.91(11) . . ?
C1 N1 Mn1 113.14(11) . . ?
C7 N2 C11 117.16(16) . . ?
C6 O1 Mn1 119.07(11) . . ?
Mn1 O3 H3A 124(2) . . ?
Mn1 O3 H3B 119.2(16) . . ?
H3A O3 H3B 107(2) . . ?
H4A O4 H4B 105(2) . . ?

loop_
_geom_bond_atom_site_label_1
_geom_bond_atom_site_label_2
_geom_bond_distance
_geom_bond_site_symmetry_2
_geom_bond_publ_flag
Mn1 O1 2.1654(12) . ?
Mn1 O1 2.1655(12) 2_556 ?
Mn1 O3 2.1684(14) . ?
Mn1 O3 2.1684(14) 2_556 ?
Mn1 N1 2.2520(14) 2_556 ?
Mn1 N1 2.2520(14) . ?
C1 N1 1.345(2) . ?
C1 C2 1.385(2) . ?
C1 C6 1.520(2) . ?
C2 C3 1.388(2) . ?
C2 H2 0.9500 . ?
C3 C4 1.390(3) . ?
C3 C9 1.487(2) . ?
C4 C5 1.381(3) . ?
C4 H4 0.9500 . ?
C5 N1 1.336(2) . ?
C5 H5 0.9500 . ?
C6 O2 1.236(2) . ?
C6 O1 1.274(2) . ?
C7 N2 1.334(3) . ?
C7 C8 1.387(3) . ?
C7 H7 0.9500 . ?
C8 C9 1.389(3) . ?
C8 H8 0.9500 . ?
C9 C10 1.389(3) . ?
C10 C11 1.389(3) . ?
C10 H10 0.9500 . ?
C11 N2 1.334(3) . ?
C11 H11 0.9500 . ?
O3 H3A 0.809(14) . ?
O3 H3B 0.796(13) . ?
O4 H4A 0.808(14) . ?
O4 H4B 0.805(14) . ?

loop_
_geom_hbond_atom_site_label_D
_geom_hbond_atom_site_label_H
_geom_hbond_atom_site_label_A
_geom_hbond_distance_DH
_geom_hbond_distance_HA
_geom_hbond_distance_DA
_geom_hbond_angle_DHA
_geom_hbond_site_symmetry_A
O3 H3A O4 0.809(14) 1.866(16) 2.6560(19) 165(3) .
O3 H3B O2 0.796(13) 1.956(14) 2.7490(18) 174(2) 7
O4 H4A O1 0.808(14) 1.960(14) 2.7665(18) 176(2) 1_565
O4 H4B N2 0.805(14) 2.041(17) 2.780(2) 152(3) 3_455

loop_
_geom_torsion_atom_site_label_1
_geom_torsion_atom_site_label_2
_geom_torsion_atom_site_label_3
_geom_torsion_atom_site_label_4
_geom_torsion
_geom_torsion_site_symmetry_1
_geom_torsion_site_symmetry_2
_geom_torsion_site_symmetry_3
_geom_torsion_site_symmetry_4
_geom_torsion_publ_flag
N1 C1 C2 C3 3.1(2) . . . . ?
C6 C1 C2 C3 -175.77(15) . . . . ?
C1 C2 C3 C4 -0.8(2) . . . . ?
C1 C2 C3 C9 179.66(15) . . . . ?
C2 C3 C4 C5 -2.0(3) . . . . ?
C9 C3 C4 C5 177.50(16) . . . . ?
C3 C4 C5 N1 2.9(3) . . . . ?
N1 C1 C6 O2 -177.40(14) . . . . ?
C2 C1 C6 O2 1.6(2) . . . . ?
N1 C1 C6 O1 1.7(2) . . . . ?
C2 C1 C6 O1 -179.32(15) . . . . ?
N2 C7 C8 C9 1.6(3) . . . . ?
C7 C8 C9 C10 -0.1(3) . . . . ?
C7 C8 C9 C3 179.97(16) . . . . ?
C2 C3 C9 C8 -134.57(18) . . . . ?
C4 C3 C9 C8 45.9(2) . . . . ?
C2 C3 C9 C10 45.5(2) . . . . ?
C4 C3 C9 C10 -133.99(19) . . . . ?
C8 C9 C10 C11 -1.2(3) . . . . ?
C3 C9 C10 C11 178.73(16) . . . . ?
C9 C10 C11 N2 1.2(3) . . . . ?
C4 C5 N1 C1 -0.6(3) . . . . ?
C4 C5 N1 Mn1 -169.23(14) . . . . ?
C2 C1 N1 C5 -2.4(2) . . . . ?
C6 C1 N1 C5 176.56(15) . . . . ?
C2 C1 N1 Mn1 167.82(12) . . . . ?
C6 C1 N1 Mn1 -13.20(17) . . . . ?
O1 Mn1 N1 C5 -176.84(16) . . . . ?
O1 Mn1 N1 C5 -82.46(15) 2_556 . . . ?
O3 Mn1 N1 C5 98.09(15) . . . . ?
O3 Mn1 N1 C5 4.04(15) 2_556 . . . ?
O1 Mn1 N1 C1 14.09(11) . . . . ?
O1 Mn1 N1 C1 108.47(11) 2_556 . . . ?
O3 Mn1 N1 C1 -70.98(12) . . . . ?
O3 Mn1 N1 C1 -165.03(11) 2_556 . . . ?
C8 C7 N2 C11 -1.5(3) . . . . ?
C10 C11 N2 C7 0.1(3) . . . . ?
O2 C6 O1 Mn1 -169.17(13) . . . . ?
C1 C6 O1 Mn1 11.81(18) . . . . ?
O1 Mn1 O1 C6 -113.09(13) 2_556 . . . ?
O3 Mn1 O1 C6 79.56(12) . . . . ?
O3 Mn1 O1 C6 -10.3(3) 2_556 . . . ?
N1 Mn1 O1 C6 172.18(12) 2_556 . . . ?
N1 Mn1 O1 C6 -14.20(12) . . . . ?
